data_7114915
loop_
_publ_author_name
'Bensch, Wolfgang'
'N\"ather, Christian'
'St\"ahler, Ralph'

_publ_section_title
;
 Solvothermal synthesis of [Ni(C4H13N3)2]2Sb4S8: the first compound with a
 cyclic [Sb4S8]4&#x2212; anion
;
_journal_issue 5
_journal_name_full 'Chemical Communications'
_journal_page_first 477
_journal_paper_doi 10.1039/b009583o
_journal_year 2001
_chemical_formula_sum 'C16 H52 N12 Ni2 S8 Sb4'
_chemical_formula_weight 1273.60
_chemical_name_systematic
;
Bis[bis(diethylenetriamine)nickel(ii)]Bis[cyclo-octasulfido-
tetraantimonate(iii)]
;
_space_group_IT_number 2
_symmetry_cell_setting triclinic
_symmetry_space_group_name_Hall '-P 1'
_symmetry_space_group_name_H-M 'P -1'
_atom_sites_solution_hydrogens geom
_atom_sites_solution_primary direct
_atom_sites_solution_secondary difmap
_audit_creation_method SHELXL-97
_cell_angle_alpha 92.299(9)
_cell_angle_beta 91.058(8)
_cell_angle_gamma 105.735(9)
_cell_formula_units_Z 2
_cell_length_a 9.0249(6)
_cell_length_b 12.7597(10)
_cell_length_c 18.0367(13)
_cell_measurement_temperature 293(2)
_cell_volume 1996.6(3)
_computing_structure_refinement 'SHELXL-97 (Sheldrick, 1997)'
_computing_structure_solution 'SHELXS-97 (Sheldrick, 1990)'
_diffrn_ambient_temperature 293(2)
_diffrn_measured_fraction_theta_full 0.497
_diffrn_measured_fraction_theta_max 0.497
_diffrn_measurement_device_type 'STOE Imaging Plate Diffraction System (IPDS)'
_diffrn_radiation_monochromator graphite
_diffrn_radiation_source 'fine-focus sealed tube'
_diffrn_radiation_type MoK\a
_diffrn_radiation_wavelength 0.71073
_diffrn_reflns_av_R_equivalents 0.0536
_diffrn_reflns_av_sigmaI/netI 0.0476
_diffrn_reflns_limit_h_max 10
_diffrn_reflns_limit_h_min -10
_diffrn_reflns_limit_k_max 15
_diffrn_reflns_limit_k_min -15
_diffrn_reflns_limit_l_max 22
_diffrn_reflns_limit_l_min -22
_diffrn_reflns_number 7840
_diffrn_reflns_theta_full 25.94
_diffrn_reflns_theta_max 25.94
_diffrn_reflns_theta_min 2.05
_diffrn_standards_decay_% negligible
_exptl_absorpt_coefficient_mu 4.040
_exptl_absorpt_correction_type numerical
_exptl_absorpt_process_details 'STOE X-SHAPE (STOE & CIE, 1997, 1998)'
_exptl_crystal_colour yellow
_exptl_crystal_density_diffrn 2.118
_exptl_crystal_density_method 'not measured'
_exptl_crystal_description squares
_exptl_crystal_F_000 1240
_refine_diff_density_max 0.734
_refine_diff_density_min -0.518
_refine_diff_density_rms 0.093
_refine_ls_extinction_coef 0.0030(3)
_refine_ls_extinction_expression Fc^*^=kFc[1+0.001xFc^2^\l^3^/sin(2\q)]^-1/4^
_refine_ls_extinction_method SHELXL
_refine_ls_goodness_of_fit_ref 1.019
_refine_ls_hydrogen_treatment mixed
_refine_ls_matrix_type full
_refine_ls_number_parameters 380
_refine_ls_number_reflns 3871
_refine_ls_number_restraints 0
_refine_ls_restrained_S_all 1.019
_refine_ls_R_factor_all 0.0410
_refine_ls_R_factor_gt 0.0313
_refine_ls_shift/su_max 0.001
_refine_ls_shift/su_mean 0.000
_refine_ls_structure_factor_coef Fsqd
_refine_ls_weighting_details 'calc w=1/[\s^2^(Fo^2^)+(0.0474P)^2^+0.2693P] where P=(Fo^2^+2Fc^2^)/3'
_refine_ls_weighting_scheme calc
_refine_ls_wR_factor_gt 0.0775
_refine_ls_wR_factor_ref 0.0814
_reflns_number_gt 3182
_reflns_number_total 3871
_reflns_threshold_expression >2sigma(I)
_cod_data_source_file b009583o.txt
_cod_data_source_block rs125
_cod_original_sg_symbol_H-M P-1
_cod_database_code 7114915

loop_
_symmetry_equiv_pos_as_xyz
'x, y, z'
'-x, -y, -z'

loop_
_atom_site_label
_atom_site_type_symbol
_atom_site_fract_x
_atom_site_fract_y
_atom_site_fract_z
_atom_site_U_iso_or_equiv
_atom_site_adp_type
_atom_site_occupancy
_atom_site_symmetry_multiplicity
_atom_site_calc_flag
_atom_site_refinement_flags
Sb1 Sb 0.68147(6) 0.71409(3) 0.40913(3) 0.02747(14) Uani 1 1 d .
Sb2 Sb 0.68900(6) 0.52268(4) 0.58252(3) 0.03412(15) Uani 1 1 d .
S1 S 0.4717(3) 0.78733(14) 0.39765(11) 0.0375(5) Uani 1 1 d .
S2 S 0.5776(2) 0.52277(13) 0.37158(12) 0.0347(5) Uani 1 1 d .
S3 S 0.6904(3) 0.70697(13) 0.54482(11) 0.0361(5) Uani 1 1 d .
S4 S 0.8261(3) 0.5856(2) 0.69257(16) 0.0694(9) Uani 1 1 d .
Sb3 Sb 0.78514(6) 1.00728(3) 0.04173(3) 0.03045(15) Uani 1 1 d .
Sb4 Sb 1.15550(6) 1.22875(3) 0.09864(3) 0.03009(15) Uani 1 1 d .
S11 S 0.5718(3) 0.98181(15) 0.11649(12) 0.0414(5) Uani 1 1 d .
S12 S 0.8222(3) 0.82026(13) 0.03405(11) 0.0404(5) Uani 1 1 d .
S13 S 0.9954(3) 1.05663(15) 0.13889(12) 0.0410(5) Uani 1 1 d .
S14 S 0.9722(3) 1.32507(14) 0.08609(11) 0.0365(5) Uani 1 1 d .
Ni1 Ni 0.22992(10) 0.68849(6) 0.14240(5) 0.0205(2) Uani 1 1 d .
N1 N 0.1717(8) 0.8364(4) 0.1590(4) 0.0389(17) Uani 1 1 d .
H1N H 0.2584 0.8918 0.1635 0.047 Uiso 1 1 calc R
H2N H 0.1169 0.8473 0.1193 0.047 Uiso 1 1 calc R
C1 C 0.0814(11) 0.8359(6) 0.2258(5) 0.044(2) Uani 1 1 d .
H1A H -0.0270 0.8184 0.2115 0.053 Uiso 1 1 calc R
H1B H 0.1101 0.9083 0.2498 0.053 Uiso 1 1 calc R
C2 C 0.1057(10) 0.7547(6) 0.2804(4) 0.042(2) Uani 1 1 d .
H2A H 0.2032 0.7844 0.3072 0.051 Uiso 1 1 calc R
H2B H 0.0244 0.7420 0.3161 0.051 Uiso 1 1 calc R
N2 N 0.1055(7) 0.6501(4) 0.2415(3) 0.0294(14) Uani 1 1 d .
H3N H 0.1562 0.6139 0.2709 0.035 Uiso 1 1 calc R
C3 C -0.0494(9) 0.5772(6) 0.2216(4) 0.0346(18) Uani 1 1 d .
H3A H -0.1209 0.5868 0.2591 0.042 Uiso 1 1 calc R
H3B H -0.0450 0.5021 0.2216 0.042 Uiso 1 1 calc R
C4 C -0.1084(9) 0.5985(5) 0.1475(5) 0.0346(18) Uani 1 1 d .
H4A H -0.1989 0.5402 0.1323 0.042 Uiso 1 1 calc R
H4B H -0.1375 0.6664 0.1503 0.042 Uiso 1 1 calc R
N3 N 0.0121(7) 0.6052(4) 0.0930(3) 0.0283(13) Uani 1 1 d .
H4N H -0.0075 0.6410 0.0536 0.034 Uiso 1 1 calc R
H5N H 0.0130 0.5377 0.0771 0.034 Uiso 1 1 calc R
N4 N 0.4454(7) 0.7444(5) 0.2017(3) 0.0316(14) Uani 1 1 d .
H6N H 0.4931 0.8128 0.1894 0.038 Uiso 1 1 calc R
H7N H 0.4297 0.7454 0.2508 0.038 Uiso 1 1 calc R
C5 C 0.5420(10) 0.6724(7) 0.1836(5) 0.039(2) Uani 1 1 d .
H5A H 0.6157 0.6765 0.2242 0.047 Uiso 1 1 calc R
H5B H 0.5992 0.6968 0.1396 0.047 Uiso 1 1 calc R
C6 C 0.4479(11) 0.5560(7) 0.1701(6) 0.050(3) Uani 1 1 d .
H6A H 0.5107 0.5145 0.1461 0.060 Uiso 1 1 calc R
H6B H 0.4171 0.5244 0.2173 0.060 Uiso 1 1 calc R
N5 N 0.3088(7) 0.5478(4) 0.1229(4) 0.0351(15) Uani 1 1 d .
H8N H 0.2337 0.4885 0.1358 0.042 Uiso 1 1 calc R
C7 C 0.3269(11) 0.5404(6) 0.0418(5) 0.049(3) Uani 1 1 d .
H7A H 0.2262 0.5102 0.0179 0.058 Uiso 1 1 calc R
H7B H 0.3887 0.4906 0.0307 0.058 Uiso 1 1 calc R
C8 C 0.4007(11) 0.6476(7) 0.0099(5) 0.046(2) Uani 1 1 d .
H8A H 0.5102 0.6688 0.0222 0.055 Uiso 1 1 calc R
H8B H 0.3878 0.6412 -0.0438 0.055 Uiso 1 1 calc R
N6 N 0.3306(7) 0.7310(4) 0.0395(4) 0.0336(15) Uani 1 1 d .
H9N H 0.2581 0.7390 0.0070 0.040 Uiso 1 1 calc R
H10N H 0.4031 0.7952 0.0452 0.040 Uiso 1 1 calc R
Ni2 Ni 0.69433(11) 0.17024(6) 0.35125(5) 0.0286(2) Uani 1 1 d .
N11 N 0.7161(9) 0.0211(5) 0.2984(4) 0.0450(18) Uani 1 1 d .
H11N H 0.6383 -0.0355 0.3110 0.054 Uiso 1 1 calc R
H12N H 0.7135 0.0252 0.2487 0.054 Uiso 1 1 calc R
C11 C 0.8675(11) 0.0061(6) 0.3244(5) 0.047(2) Uani 1 1 d .
H11A H 0.9493 0.0471 0.2943 0.057 Uiso 1 1 calc R
H11B H 0.8651 -0.0703 0.3192 0.057 Uiso 1 1 calc R
C12 C 0.8978(11) 0.0453(7) 0.4043(5) 0.048(2) Uani 1 1 d .
H12A H 0.8211 0.0006 0.4352 0.057 Uiso 1 1 calc R
H12B H 0.9986 0.0406 0.4208 0.057 Uiso 1 1 calc R
N12 N 0.8909(8) 0.1580(5) 0.4100(4) 0.0414(17) Uani 1 1 d .
H13N H 0.9751 0.1999 0.3881 0.050 Uiso 1 1 calc R
C13 C 0.8854(11) 0.2044(7) 0.4858(5) 0.051(2) Uani 1 1 d .
H13A H 0.9815 0.2109 0.5129 0.061 Uiso 1 1 calc R
H13B H 0.8021 0.1581 0.5125 0.061 Uiso 1 1 calc R
C14 C 0.8595(10) 0.3145(7) 0.4775(5) 0.050(2) Uani 1 1 d .
H14A H 0.8499 0.3471 0.5261 0.059 Uiso 1 1 calc R
H14B H 0.9470 0.3616 0.4539 0.059 Uiso 1 1 calc R
N13 N 0.7188(8) 0.3042(5) 0.4323(4) 0.0409(17) Uani 1 1 d .
H14N H 0.7251 0.3664 0.4092 0.049 Uiso 1 1 calc R
H15N H 0.6365 0.2913 0.4615 0.049 Uiso 1 1 calc R
N14 N 0.8050(8) 0.2635(5) 0.2652(4) 0.0399(16) Uani 1 1 d .
H16N H 0.8898 0.3141 0.2828 0.048 Uiso 1 1 calc R
H17N H 0.8330 0.2207 0.2304 0.048 Uiso 1 1 calc R
C15 C 0.6918(11) 0.3164(7) 0.2334(5) 0.046(2) Uani 1 1 d .
H15A H 0.7234 0.3416 0.1846 0.055 Uiso 1 1 calc R
H15B H 0.6886 0.3791 0.2649 0.055 Uiso 1 1 calc R
C16 C 0.5357(11) 0.2376(7) 0.2274(5) 0.051(2) Uani 1 1 d .
H16A H 0.5353 0.1789 0.1915 0.061 Uiso 1 1 calc R
H16B H 0.4604 0.2741 0.2110 0.061 Uiso 1 1 calc R
N15 N 0.4953(9) 0.1926(5) 0.3023(5) 0.0407(18) Uani 1 1 d .
H18N H 0.4637 0.2425 0.3307 0.049 Uiso 1 1 calc R
C17 C 0.3795(13) 0.0898(7) 0.3027(7) 0.057(3) Uani 1 1 d .
H17A H 0.4072 0.0376 0.2689 0.068 Uiso 1 1 calc R
H17B H 0.2815 0.0989 0.2855 0.068 Uiso 1 1 calc R
C18 C 0.3641(11) 0.0475(7) 0.3784(6) 0.056(3) Uani 1 1 d .
H18A H 0.2993 0.0825 0.4069 0.067 Uiso 1 1 calc R
H18B H 0.3144 -0.0303 0.3750 0.067 Uiso 1 1 calc R
N16 N 0.5139(8) 0.0672(5) 0.4167(4) 0.0428(17) Uani 1 1 d .
H19N H 0.5351 0.0032 0.4237 0.051 Uiso 1 1 calc R
H20N H 0.5114 0.1002 0.4615 0.051 Uiso 1 1 calc R

loop_
_atom_site_aniso_label
_atom_site_aniso_U_11
_atom_site_aniso_U_22
_atom_site_aniso_U_33
_atom_site_aniso_U_23
_atom_site_aniso_U_13
_atom_site_aniso_U_12
Sb1 0.0250(3) 0.0251(2) 0.0307(3) 0.00631(17) 0.0040(2) 0.00307(17)
Sb2 0.0340(3) 0.0343(3) 0.0383(3) 0.00717(19) 0.0034(2) 0.0156(2)
S1 0.0457(13) 0.0368(9) 0.0364(12) 0.0056(7) -0.0010(10) 0.0217(8)
S2 0.0339(11) 0.0280(9) 0.0419(12) -0.0054(7) 0.0033(9) 0.0086(7)
S3 0.0505(13) 0.0289(8) 0.0292(10) 0.0006(6) -0.0012(9) 0.0116(8)
S4 0.0437(15) 0.0870(17) 0.0618(18) 0.0356(13) -0.0249(13) -0.0117(12)
Sb3 0.0384(3) 0.0252(2) 0.0287(3) 0.00727(17) 0.0118(2) 0.00876(18)
Sb4 0.0273(3) 0.0278(2) 0.0334(3) -0.00099(18) -0.0039(2) 0.00510(18)
S11 0.0389(12) 0.0374(10) 0.0448(13) -0.0024(8) 0.0157(10) 0.0050(8)
S12 0.0618(15) 0.0262(8) 0.0351(11) 0.0060(7) 0.0176(10) 0.0137(8)
S13 0.0521(14) 0.0347(9) 0.0348(12) 0.0118(7) 0.0026(10) 0.0079(8)
S14 0.0454(13) 0.0362(9) 0.0329(11) -0.0012(7) 0.0002(9) 0.0201(8)
Ni1 0.0182(5) 0.0218(4) 0.0222(5) 0.0010(3) 0.0020(4) 0.0065(3)
N1 0.047(4) 0.025(3) 0.049(5) 0.006(3) 0.008(3) 0.015(3)
C1 0.057(6) 0.029(4) 0.051(6) -0.004(3) 0.000(4) 0.019(3)
C2 0.045(6) 0.053(5) 0.026(5) -0.008(3) 0.012(4) 0.009(4)
N2 0.027(4) 0.040(3) 0.027(4) 0.009(2) 0.007(3) 0.017(2)
C3 0.029(5) 0.035(4) 0.036(5) 0.010(3) 0.006(3) 0.001(3)
C4 0.026(4) 0.034(4) 0.043(5) 0.000(3) 0.008(3) 0.006(3)
N3 0.027(3) 0.030(3) 0.027(3) 0.001(2) 0.002(3) 0.006(2)
N4 0.024(4) 0.043(3) 0.026(4) 0.005(2) -0.001(3) 0.005(2)
C5 0.025(5) 0.067(5) 0.027(5) 0.014(4) -0.001(4) 0.016(4)
C6 0.035(6) 0.059(5) 0.067(8) 0.029(5) 0.002(5) 0.025(4)
N5 0.031(4) 0.029(3) 0.046(4) 0.005(3) 0.011(3) 0.008(2)
C7 0.043(6) 0.036(4) 0.063(7) -0.019(4) 0.021(5) 0.005(4)
C8 0.038(5) 0.071(6) 0.030(5) 0.001(4) 0.008(4) 0.020(4)
N6 0.032(4) 0.036(3) 0.029(4) 0.007(2) 0.003(3) 0.003(3)
Ni2 0.0268(5) 0.0267(4) 0.0320(6) 0.0014(3) -0.0022(4) 0.0071(3)
N11 0.059(5) 0.039(3) 0.035(4) -0.005(3) 0.003(4) 0.011(3)
C11 0.056(6) 0.046(5) 0.050(6) 0.003(4) 0.015(5) 0.031(4)
C12 0.048(6) 0.061(5) 0.047(6) 0.013(4) 0.002(5) 0.034(4)
N12 0.042(5) 0.052(4) 0.032(4) 0.002(3) 0.003(3) 0.016(3)
C13 0.043(6) 0.074(6) 0.035(5) -0.015(4) -0.006(4) 0.017(4)
C14 0.040(5) 0.065(5) 0.036(5) -0.016(4) 0.001(4) 0.003(4)
N13 0.037(4) 0.033(3) 0.055(5) -0.001(3) 0.004(3) 0.011(3)
N14 0.036(4) 0.047(4) 0.034(4) 0.013(3) 0.003(3) 0.006(3)
C15 0.057(6) 0.051(5) 0.034(5) 0.024(4) 0.012(4) 0.018(4)
C16 0.062(7) 0.061(5) 0.033(5) -0.002(4) -0.012(5) 0.025(4)
N15 0.036(4) 0.040(4) 0.047(5) 0.007(3) 0.003(3) 0.011(3)
C17 0.045(6) 0.049(5) 0.068(8) -0.008(5) -0.017(5) 0.002(4)
C18 0.035(5) 0.041(5) 0.089(9) 0.011(4) 0.014(5) 0.003(4)
N16 0.046(5) 0.037(3) 0.044(4) 0.004(3) 0.013(3) 0.007(3)

loop_
_atom_type_symbol
_atom_type_description
_atom_type_scat_dispersion_real
_atom_type_scat_dispersion_imag
_atom_type_scat_source
C C 0.0033 0.0016 'International Tables Vol C Tables 4.2.6.8 and 6.1.1.4'
H H 0.0000 0.0000 'International Tables Vol C Tables 4.2.6.8 and 6.1.1.4'
N N 0.0061 0.0033 'International Tables Vol C Tables 4.2.6.8 and 6.1.1.4'
S S 0.1246 0.1234 'International Tables Vol C Tables 4.2.6.8 and 6.1.1.4'
Ni Ni 0.3393 1.1124 'International Tables Vol C Tables 4.2.6.8 and 6.1.1.4'
Sb Sb -0.5866 1.5461 'International Tables Vol C Tables 4.2.6.8 and 6.1.1.4'

loop_
_geom_angle_atom_site_label_1
_geom_angle_atom_site_label_2
_geom_angle_atom_site_label_3
_geom_angle
_geom_angle_site_symmetry_1
_geom_angle_site_symmetry_3
S1 Sb1 S2 104.32(7) . .
S1 Sb1 S3 98.20(7) . .
S2 Sb1 S3 101.62(7) . .
S4 Sb2 S3 93.90(9) . .
S4 Sb2 S2 99.93(9) . 2_666
S3 Sb2 S2 95.09(7) . 2_666
Sb1 S2 Sb2 103.62(7) . 2_666
Sb1 S3 Sb2 110.88(7) . .
S11 Sb3 S13 99.87(8) . .
S11 Sb3 S12 101.48(7) . .
S13 Sb3 S12 87.92(7) . .
S14 Sb4 S13 100.38(8) . .
S14 Sb4 S12 98.67(8) . 2_775
S13 Sb4 S12 99.97(7) . 2_775
Sb4 S12 Sb3 107.53(8) 2_775 .
Sb4 S13 Sb3 102.60(8) . .
N1 Ni1 N6 93.7(2) . .
N1 Ni1 N5 174.8(3) . .
N6 Ni1 N5 82.7(2) . .
N1 Ni1 N3 93.9(3) . .
N6 Ni1 N3 93.5(2) . .
N5 Ni1 N3 90.1(2) . .
N1 Ni1 N4 94.3(3) . .
N6 Ni1 N4 92.7(3) . .
N5 Ni1 N4 82.1(2) . .
N3 Ni1 N4 169.4(2) . .
N1 Ni1 N2 82.3(2) . .
N6 Ni1 N2 173.5(3) . .
N5 Ni1 N2 101.6(2) . .
N3 Ni1 N2 81.7(2) . .
N4 Ni1 N2 92.8(2) . .
C1 N1 Ni1 111.3(4) . .
N1 C1 C2 112.4(7) . .
N2 C2 C1 110.9(7) . .
C2 N2 C3 114.9(6) . .
C2 N2 Ni1 107.3(4) . .
C3 N2 Ni1 108.7(5) . .
N2 C3 C4 112.8(6) . .
N3 C4 C3 109.3(7) . .
C4 N3 Ni1 109.7(4) . .
C5 N4 Ni1 109.7(5) . .
N4 C5 C6 111.7(6) . .
N5 C6 C5 111.8(6) . .
C7 N5 C6 116.7(7) . .
C7 N5 Ni1 105.0(5) . .
C6 N5 Ni1 109.7(5) . .
N5 C7 C8 113.4(7) . .
N6 C8 C7 110.0(7) . .
C8 N6 Ni1 111.3(5) . .
N15 Ni2 N14 84.2(3) . .
N15 Ni2 N12 174.0(3) . .
N14 Ni2 N12 98.1(3) . .
N15 Ni2 N11 104.0(3) . .
N14 Ni2 N11 92.4(3) . .
N12 Ni2 N11 81.6(3) . .
N15 Ni2 N13 93.7(3) . .
N14 Ni2 N13 96.8(3) . .
N12 Ni2 N13 80.5(3) . .
N11 Ni2 N13 160.9(3) . .
N15 Ni2 N16 78.0(3) . .
N14 Ni2 N16 161.3(3) . .
N12 Ni2 N16 100.2(3) . .
N11 Ni2 N16 86.4(3) . .
N13 Ni2 N16 90.1(3) . .
C11 N11 Ni2 107.1(5) . .
N11 C11 C12 109.4(7) . .
N12 C12 C11 107.8(7) . .
C12 N12 C13 116.1(7) . .
C12 N12 Ni2 108.8(5) . .
C13 N12 Ni2 107.4(6) . .
N12 C13 C14 106.5(8) . .
N13 C14 C13 109.9(6) . .
C14 N13 Ni2 108.3(5) . .
C15 N14 Ni2 106.2(5) . .
N14 C15 C16 110.2(7) . .
C15 C16 N15 108.6(7) . .
C17 N15 C16 116.0(7) . .
C17 N15 Ni2 107.0(6) . .
C16 N15 Ni2 107.7(6) . .
N15 C17 C18 110.8(7) . .
N16 C18 C17 111.6(8) . .
C18 N16 Ni2 110.2(5) . .

loop_
_geom_bond_atom_site_label_1
_geom_bond_atom_site_label_2
_geom_bond_distance
_geom_bond_site_symmetry_2
Sb1 S1 2.337(2) .
Sb1 S2 2.4289(16) .
Sb1 S3 2.453(2) .
Sb2 S4 2.315(3) .
Sb2 S3 2.4709(18) .
Sb2 S2 2.483(2) 2_666
S2 Sb2 2.483(2) 2_666
Sb3 S11 2.328(2) .
Sb3 S13 2.492(2) .
Sb3 S12 2.4967(18) .
Sb4 S14 2.326(2) .
Sb4 S13 2.426(2) .
Sb4 S12 2.475(2) 2_775
S12 Sb4 2.475(2) 2_775
Ni1 N1 2.104(6) .
Ni1 N6 2.107(6) .
Ni1 N5 2.122(6) .
Ni1 N3 2.124(6) .
Ni1 N4 2.131(6) .
Ni1 N2 2.132(6) .
N1 C1 1.467(11) .
C1 C2 1.513(12) .
C2 N2 1.482(9) .
N2 C3 1.482(9) .
C3 C4 1.492(11) .
C4 N3 1.467(9) .
N4 C5 1.460(11) .
C5 C6 1.505(11) .
C6 N5 1.481(11) .
N5 C7 1.477(11) .
C7 C8 1.493(11) .
C8 N6 1.467(10) .
Ni2 N15 2.080(8) .
Ni2 N14 2.094(6) .
Ni2 N12 2.095(7) .
Ni2 N11 2.153(6) .
Ni2 N13 2.166(6) .
Ni2 N16 2.193(6) .
N11 C11 1.499(12) .
C11 C12 1.502(12) .
C12 N12 1.456(10) .
N12 C13 1.474(10) .
C13 C14 1.498(13) .
C14 N13 1.469(11) .
N14 C15 1.488(11) .
C15 C16 1.492(12) .
C16 N15 1.501(11) .
N15 C17 1.439(10) .
C17 C18 1.483(14) .
C18 N16 1.462(12) .
